data_4332762
loop_
_publ_author_name
'Ho, Soo Yei'
'Cheng, Eddie Chung-Chin'
'Tiekink, Edward R. T.'
'Yam, Vivian Wing-Wah'

_publ_section_title
;
 Luminescent Phosphine Gold(I) Thiolates:&#x00A0; Correlation between
 Crystal Structure and Photoluminescent Properties in
 [R3PAu{SC(OMe)NC6H4NO2-4}] (R = Et, Cy, Ph) and
 [(Ph2P-R-PPh2){AuSC(OMe)NC6H4NO2-4}2] (R = CH2, (CH2)2, (CH2)3, (CH2)4,
 Fc)
;
_journal_issue 20
_journal_name_full 'Inorganic Chemistry'
_journal_page_first 8165
_journal_page_last 8174
_journal_paper_doi 10.1021/ic0608243
_journal_volume 45
_journal_year 2006
_chemical_formula_sum 'C14 H22 Au N2 O3 P S'
_chemical_formula_weight 526.33
_space_group_IT_number 2
_symmetry_cell_setting triclinic
_symmetry_space_group_name_Hall '-P 1'
_symmetry_space_group_name_H-M 'P -1'
_atom_sites_solution_hydrogens geom
_atom_sites_solution_primary direct
_atom_sites_solution_secondary difmap
_audit_creation_method SHELXL-97
_cell_angle_alpha 98.896(1)
_cell_angle_beta 109.317(1)
_cell_angle_gamma 114.323(1)
_cell_formula_units_Z 4
_cell_length_a 11.3183(7)
_cell_length_b 13.7355(8)
_cell_length_c 14.4994(9)
_cell_measurement_reflns_used 4121
_cell_measurement_temperature 223(2)
_cell_measurement_theta_max 28.6
_cell_measurement_theta_min 2.9
_cell_volume 1824.13(19)
_computing_cell_refinement 'SAINT (Bruker, 2000)'
_computing_data_collection 'SMART (Bruker, 2000)'
_computing_data_reduction 'SHELXTL (Bruker, 2000)'
_computing_molecular_graphics 'ORTEPII (Johnson, 1976)'
_computing_publication_material 'SHEXLTL (Bruker, 2000)'
_computing_structure_refinement 'SHELXL-97 (Sheldrick, 1997)'
_computing_structure_solution 'PATTY in DIRDIF92 (Beurskens et al., 1992)'
_diffrn_ambient_temperature 223(2)
_diffrn_measured_fraction_theta_full 0.979
_diffrn_measured_fraction_theta_max 0.979
_diffrn_measurement_device_type 'Bruker AXS SMART CCD'
_diffrn_measurement_method '\w & \f scans'
_diffrn_radiation_monochromator graphite
_diffrn_radiation_source 'fine-focus sealed tube'
_diffrn_radiation_type MoK\a
_diffrn_radiation_wavelength 0.71069
_diffrn_reflns_av_R_equivalents 0.025
_diffrn_reflns_av_sigmaI/netI 0.058
_diffrn_reflns_limit_h_max 15
_diffrn_reflns_limit_h_min -14
_diffrn_reflns_limit_k_max 10
_diffrn_reflns_limit_k_min -19
_diffrn_reflns_limit_l_max 20
_diffrn_reflns_limit_l_min -20
_diffrn_reflns_number 15604
_diffrn_reflns_theta_full 30.1
_diffrn_reflns_theta_max 30.1
_diffrn_reflns_theta_min 1.6
_diffrn_standards_decay_% 0
_diffrn_standards_number 0
_exptl_absorpt_coefficient_mu 8.279
_exptl_absorpt_correction_T_max 1
_exptl_absorpt_correction_T_min 0.520
_exptl_absorpt_correction_type multi-scan
_exptl_absorpt_process_details '(SADABS, Bruker, 2000 & Blessing, 1995)'
_exptl_crystal_colour yellow
_exptl_crystal_density_diffrn 1.917
_exptl_crystal_density_method 'not measured'
_exptl_crystal_description block
_exptl_crystal_F_000 1016
_exptl_crystal_size_max 0.26
_exptl_crystal_size_mid 0.16
_exptl_crystal_size_min 0.13
_refine_diff_density_max 0.95
_refine_diff_density_min -1.24
_refine_diff_density_rms 0.153
_refine_ls_extinction_method none
_refine_ls_goodness_of_fit_ref 0.99
_refine_ls_hydrogen_treatment constr
_refine_ls_matrix_type full
_refine_ls_number_parameters 417
_refine_ls_number_reflns 10486
_refine_ls_number_restraints 0
_refine_ls_restrained_S_all 0.99
_refine_ls_R_factor_all 0.060
_refine_ls_R_factor_gt 0.037
_refine_ls_shift/su_max 0.001
_refine_ls_shift/su_mean 0.000
_refine_ls_structure_factor_coef Fsqd
_refine_ls_weighting_details 'calc w=1/[\s^2^(Fo^2^)+(0.0281P)^2^] where P=(Fo^2^+2Fc^2^)/3'
_refine_ls_weighting_scheme calc
_refine_ls_wR_factor_gt 0.072
_refine_ls_wR_factor_ref 0.079
_reflns_number_gt 7705
_reflns_number_total 10486
_reflns_threshold_expression I>2\s(I)
_cod_data_source_file ic0608243sup1.cif
_cod_data_source_block Et3PAu(SC(OMe)=NC6H4NO2-p)
_cod_original_sg_symbol_H-M P-1
_cod_database_code 4332762

loop_
_symmetry_equiv_pos_as_xyz
'x, y, z'
'-x, -y, -z'

loop_
_atom_site_label
_atom_site_type_symbol
_atom_site_fract_x
_atom_site_fract_y
_atom_site_fract_z
_atom_site_U_iso_or_equiv
_atom_site_adp_type
_atom_site_occupancy
_atom_site_symmetry_multiplicity
_atom_site_calc_flag
_atom_site_refinement_flags
_atom_site_disorder_assembly
_atom_site_disorder_group
Au1 Au -0.016332(19) 0.694328(14) -0.258373(13) 0.03120(6) Uani 1 1 d . A .
Au1A Au -0.297225(18) 0.406751(15) -0.328294(13) 0.03137(6) Uani 1 1 d . . .
S1 S -0.10121(13) 0.59569(10) -0.43110(9) 0.0324(3) Uani 1 1 d . . .
S1A S -0.21532(12) 0.51420(10) -0.15799(9) 0.0317(3) Uani 1 1 d . . .
P1 P 0.07657(16) 0.81104(11) -0.09517(10) 0.0442(4) Uani 1 1 d . . .
P1A P -0.39250(14) 0.28906(11) -0.49227(9) 0.0342(3) Uani 1 1 d . . .
O1 O 0.0036(4) 0.8091(3) -0.4136(2) 0.0375(8) Uani 1 1 d . . .
O2 O -0.6074(4) 0.2439(3) -0.9549(3) 0.0601(11) Uani 1 1 d . . .
O3 O -0.4307(5) 0.2100(4) -0.9119(3) 0.0662(13) Uani 1 1 d . . .
O1A O -0.4253(3) 0.3177(3) -0.1904(2) 0.0389(8) Uani 1 1 d . . .
O2A O 0.0570(5) 0.9299(4) 0.3030(4) 0.0820(15) Uani 1 1 d . . .
O3A O 0.2011(5) 0.8655(4) 0.3515(3) 0.0762(15) Uani 1 1 d . . .
N1 N -0.1365(4) 0.6915(3) -0.5803(3) 0.0375(10) Uani 1 1 d . . .
N2 N -0.4823(5) 0.2709(4) -0.8988(3) 0.0431(11) Uani 1 1 d . . .
N1A N -0.3201(4) 0.4384(3) -0.0258(3) 0.0374(10) Uani 1 1 d . . .
N2A N 0.0867(6) 0.8552(4) 0.2939(4) 0.0532(13) Uani 1 1 d . . .
C1 C -0.0811(5) 0.7042(4) -0.4851(3) 0.0319(10) Uani 1 1 d . . .
C2 C -0.2215(5) 0.5847(4) -0.6563(3) 0.0335(11) Uani 1 1 d . . .
C3 C -0.3663(5) 0.5477(4) -0.7174(3) 0.0377(11) Uani 1 1 d . . .
H3 H -0.4053 0.5941 -0.7045 0.045 Uiso 1 1 calc R . .
C4 C -0.4528(5) 0.4448(4) -0.7960(4) 0.0389(12) Uani 1 1 d . . .
H4 H -0.5510 0.4194 -0.8357 0.047 Uiso 1 1 calc R . .
C5 C -0.3930(5) 0.3793(4) -0.8160(3) 0.0340(11) Uani 1 1 d . . .
C6 C -0.2511(5) 0.4127(4) -0.7568(4) 0.0382(11) Uani 1 1 d . . .
H6 H -0.2128 0.3660 -0.7703 0.046 Uiso 1 1 calc R . .
C7 C -0.1660(5) 0.5153(4) -0.6775(4) 0.0378(12) Uani 1 1 d . . .
H7 H -0.0686 0.5390 -0.6368 0.045 Uiso 1 1 calc R . .
C8 C 0.0238(7) 0.9013(4) -0.4520(4) 0.0565(16) Uani 1 1 d . . .
H8A H 0.0780 0.9040 -0.4922 0.085 Uiso 1 1 calc R . .
H8B H 0.0766 0.9720 -0.3941 0.085 Uiso 1 1 calc R . .
H8C H -0.0694 0.8909 -0.4958 0.085 Uiso 1 1 calc R . .
C9 C -0.0551(6) 0.8302(5) -0.0620(4) 0.0539(15) Uani 1 1 d . A .
H9A H -0.1109 0.7634 -0.0471 0.065 Uiso 1 1 calc R . .
H9B H -0.0043 0.8962 0.0014 0.065 Uiso 1 1 calc R . .
C10 C -0.1569(8) 0.8471(7) -0.1460(5) 0.083(2) Uani 1 1 d . . .
H10A H -0.2245 0.8569 -0.1237 0.124 Uiso 1 1 calc R A .
H10B H -0.2095 0.7812 -0.2086 0.124 Uiso 1 1 calc R . .
H10C H -0.1028 0.9141 -0.1601 0.124 Uiso 1 1 calc R . .
C11 C 0.1851(15) 0.9582(9) -0.0917(10) 0.042(3) Uani 0.60 1 d P A 1
H11A H 0.1230 0.9781 -0.1407 0.051 Uiso 0.60 1 calc PR A 1
H11B H 0.2268 1.0121 -0.0219 0.051 Uiso 0.60 1 calc PR A 1
C12 C 0.3038(11) 0.9650(8) -0.1206(9) 0.058(3) Uani 0.60 1 d P A 1
H12A H 0.3612 1.0417 -0.1179 0.087 Uiso 0.60 1 calc PR A 1
H12B H 0.2619 0.9127 -0.1903 0.087 Uiso 0.60 1 calc PR A 1
H12C H 0.3647 0.9449 -0.0721 0.087 Uiso 0.60 1 calc PR A 1
C11B C 0.233(3) 0.9400(16) -0.0672(17) 0.059(7) Uani 0.40 1 d P A 2
H11C H 0.2600 0.9948 -0.0017 0.071 Uiso 0.40 1 calc PR A 2
H11D H 0.3133 0.9260 -0.0593 0.071 Uiso 0.40 1 calc PR A 2
C12B C 0.205(2) 0.9898(14) -0.1553(15) 0.089(7) Uani 0.40 1 d P A 2
H12D H 0.2770 1.0694 -0.1304 0.134 Uiso 0.40 1 calc PR A 2
H12E H 0.1096 0.9825 -0.1772 0.134 Uiso 0.40 1 calc PR A 2
H12F H 0.2091 0.9488 -0.2136 0.134 Uiso 0.40 1 calc PR A 2
C13 C 0.1709(6) 0.7739(5) 0.0079(4) 0.0613(18) Uani 1 1 d . A .
H13A H 0.0999 0.7061 0.0128 0.074 Uiso 1 1 calc R . .
H13B H 0.2353 0.7539 -0.0112 0.074 Uiso 1 1 calc R . .
C14 C 0.2604(7) 0.8665(7) 0.1158(4) 0.090(3) Uani 1 1 d . . .
H14A H 0.3067 0.8387 0.1656 0.135 Uiso 1 1 calc R A .
H14B H 0.1976 0.8856 0.1369 0.135 Uiso 1 1 calc R . .
H14C H 0.3333 0.9336 0.1129 0.135 Uiso 1 1 calc R . .
C1A C -0.3265(5) 0.4189(4) -0.1159(3) 0.0296(10) Uani 1 1 d . . .
C2A C -0.2164(5) 0.5440(4) 0.0523(3) 0.0318(10) Uani 1 1 d . . .
C3A C -0.2537(6) 0.6244(5) 0.0750(4) 0.0452(13) Uani 1 1 d . . .
H3A H -0.3479 0.6098 0.0367 0.054 Uiso 1 1 calc R . .
C4A C -0.1530(6) 0.7277(5) 0.1544(4) 0.0479(14) Uani 1 1 d . . .
H4A H -0.1776 0.7839 0.1690 0.057 Uiso 1 1 calc R . .
C5A C -0.0180(5) 0.7462(4) 0.2107(3) 0.0369(12) Uani 1 1 d . . .
C6A C 0.0207(6) 0.6667(5) 0.1903(4) 0.0466(13) Uani 1 1 d . . .
H6A H 0.1141 0.6807 0.2305 0.056 Uiso 1 1 calc R . .
C7A C -0.0781(5) 0.5656(4) 0.1102(4) 0.0417(12) Uani 1 1 d . . .
H7A H -0.0516 0.5109 0.0948 0.050 Uiso 1 1 calc R . .
C8A C -0.5259(6) 0.2403(5) -0.1635(4) 0.0560(17) Uani 1 1 d . . .
H8A1 H -0.4762 0.2180 -0.1099 0.084 Uiso 1 1 calc R . .
H8A2 H -0.5982 0.1736 -0.2243 0.084 Uiso 1 1 calc R . .
H8A3 H -0.5722 0.2762 -0.1379 0.084 Uiso 1 1 calc R . .
C9A C -0.4892(6) 0.3328(5) -0.5880(4) 0.0521(15) Uani 1 1 d . . .
H9A1 H -0.4207 0.4062 -0.5868 0.063 Uiso 1 1 calc R . .
H9A2 H -0.5308 0.2775 -0.6571 0.063 Uiso 1 1 calc R . .
C10A C -0.6093(8) 0.3435(8) -0.5705(5) 0.105(3) Uani 1 1 d . . .
H10D H -0.6566 0.3670 -0.6241 0.158 Uiso 1 1 calc R . .
H10E H -0.5688 0.3996 -0.5030 0.158 Uiso 1 1 calc R . .
H10F H -0.6789 0.2707 -0.5732 0.158 Uiso 1 1 calc R . .
C11A C -0.5168(8) 0.1453(5) -0.5073(5) 0.085(3) Uani 1 1 d . . .
H11E H -0.5937 0.1107 -0.5784 0.102 Uiso 1 1 calc R . .
H11F H -0.4646 0.1030 -0.5014 0.102 Uiso 1 1 calc R . .
C12A C -0.5839(9) 0.1268(7) -0.4397(6) 0.134(5) Uani 1 1 d . . .
H12G H -0.6454 0.0459 -0.4574 0.201 Uiso 1 1 calc R . .
H12H H -0.6415 0.1638 -0.4468 0.201 Uiso 1 1 calc R . .
H12I H -0.5105 0.1579 -0.3685 0.201 Uiso 1 1 calc R . .
C13A C -0.2650(6) 0.2743(5) -0.5351(4) 0.0432(12) Uani 1 1 d . . .
H13C H -0.2016 0.3480 -0.5368 0.052 Uiso 1 1 calc R . .
H13D H -0.2046 0.2557 -0.4832 0.052 Uiso 1 1 calc R . .
C14A C -0.3304(7) 0.1856(5) -0.6404(4) 0.0594(16) Uani 1 1 d . . .
H14D H -0.2540 0.1843 -0.6560 0.089 Uiso 1 1 calc R . .
H14E H -0.3879 0.2042 -0.6931 0.089 Uiso 1 1 calc R . .
H14F H -0.3912 0.1117 -0.6395 0.089 Uiso 1 1 calc R . .

loop_
_atom_site_aniso_label
_atom_site_aniso_U_11
_atom_site_aniso_U_22
_atom_site_aniso_U_33
_atom_site_aniso_U_23
_atom_site_aniso_U_13
_atom_site_aniso_U_12
Au1 0.03739(11) 0.02431(10) 0.02636(9) 0.00504(7) 0.01609(8) 0.01018(8)
Au1A 0.03118(10) 0.03047(10) 0.02525(9) 0.00641(8) 0.01286(8) 0.00982(8)
S1 0.0435(7) 0.0218(6) 0.0265(5) 0.0064(5) 0.0138(5) 0.0134(5)
S1A 0.0313(6) 0.0251(6) 0.0281(5) 0.0040(5) 0.0145(5) 0.0055(5)
P1 0.0531(8) 0.0268(7) 0.0325(7) -0.0007(6) 0.0247(6) 0.0018(6)
P1A 0.0333(7) 0.0323(7) 0.0256(6) 0.0060(5) 0.0128(5) 0.0079(6)
O1 0.052(2) 0.0232(17) 0.0299(17) 0.0080(14) 0.0163(16) 0.0146(16)
O2 0.044(2) 0.049(3) 0.051(2) -0.001(2) 0.002(2) 0.013(2)
O3 0.080(3) 0.049(3) 0.052(2) -0.004(2) 0.011(2) 0.038(3)
O1A 0.0362(18) 0.0269(18) 0.0288(17) 0.0049(14) 0.0105(15) -0.0009(15)
O2A 0.092(4) 0.044(3) 0.077(3) -0.010(2) 0.018(3) 0.031(3)
O3A 0.064(3) 0.056(3) 0.047(2) -0.007(2) -0.010(2) 0.012(2)
N1 0.049(3) 0.031(2) 0.031(2) 0.0136(18) 0.0125(19) 0.022(2)
N2 0.052(3) 0.036(3) 0.032(2) 0.009(2) 0.014(2) 0.018(2)
N1A 0.038(2) 0.034(2) 0.028(2) 0.0087(18) 0.0131(18) 0.0095(19)
N2A 0.056(3) 0.038(3) 0.036(3) 0.000(2) 0.012(2) 0.010(3)
C1 0.037(3) 0.025(2) 0.030(2) 0.0072(19) 0.013(2) 0.014(2)
C2 0.041(3) 0.030(3) 0.028(2) 0.014(2) 0.016(2) 0.014(2)
C3 0.049(3) 0.042(3) 0.030(2) 0.014(2) 0.015(2) 0.030(3)
C4 0.036(3) 0.047(3) 0.032(3) 0.014(2) 0.011(2) 0.021(3)
C5 0.039(3) 0.028(2) 0.025(2) 0.009(2) 0.009(2) 0.013(2)
C6 0.043(3) 0.040(3) 0.032(2) 0.009(2) 0.014(2) 0.024(3)
C7 0.035(3) 0.044(3) 0.029(2) 0.008(2) 0.008(2) 0.020(2)
C8 0.076(4) 0.027(3) 0.055(3) 0.016(3) 0.027(3) 0.017(3)
C9 0.075(4) 0.034(3) 0.043(3) -0.001(2) 0.035(3) 0.016(3)
C10 0.086(5) 0.098(6) 0.065(4) 0.008(4) 0.030(4) 0.055(5)
C11 0.063(8) 0.012(5) 0.044(7) 0.012(4) 0.031(6) 0.005(4)
C12 0.060(6) 0.032(5) 0.068(7) 0.004(5) 0.046(6) 0.002(5)
C11B 0.093(19) 0.018(8) 0.059(12) 0.028(7) 0.028(12) 0.020(9)
C12B 0.076(13) 0.031(9) 0.084(14) 0.021(9) -0.004(11) -0.009(9)
C13 0.059(4) 0.066(4) 0.031(3) 0.005(3) 0.014(3) 0.015(3)
C14 0.067(5) 0.106(6) 0.038(3) -0.011(4) 0.013(3) 0.012(4)
C1A 0.030(2) 0.022(2) 0.031(2) 0.0093(19) 0.012(2) 0.0090(19)
C2A 0.035(3) 0.031(3) 0.020(2) 0.0080(19) 0.0117(19) 0.009(2)
C3A 0.039(3) 0.044(3) 0.043(3) 0.012(3) 0.009(2) 0.019(3)
C4A 0.053(3) 0.038(3) 0.053(3) 0.009(3) 0.022(3) 0.026(3)
C5A 0.036(3) 0.033(3) 0.024(2) 0.003(2) 0.009(2) 0.007(2)
C6A 0.040(3) 0.043(3) 0.042(3) 0.010(3) 0.007(2) 0.019(3)
C7A 0.043(3) 0.034(3) 0.045(3) 0.006(2) 0.016(2) 0.021(3)
C8A 0.047(3) 0.036(3) 0.045(3) 0.005(3) 0.018(3) -0.008(3)
C9A 0.047(3) 0.069(4) 0.037(3) 0.010(3) 0.011(3) 0.034(3)
C10A 0.086(6) 0.167(9) 0.069(5) 0.004(5) 0.021(4) 0.091(6)
C11A 0.092(5) 0.041(4) 0.053(4) 0.001(3) 0.029(4) -0.020(4)
C12A 0.132(7) 0.068(6) 0.090(6) -0.027(5) 0.075(6) -0.048(5)
C13A 0.043(3) 0.046(3) 0.041(3) 0.008(3) 0.018(2) 0.026(3)
C14A 0.067(4) 0.059(4) 0.054(3) 0.004(3) 0.027(3) 0.038(4)

loop_
_atom_type_symbol
_atom_type_description
_atom_type_scat_dispersion_real
_atom_type_scat_dispersion_imag
_atom_type_scat_source
C C 0.0033 0.0016 'International Tables Vol C Tables 4.2.6.8 and 6.1.1.4'
H H 0.0000 0.0000 'International Tables Vol C Tables 4.2.6.8 and 6.1.1.4'
Au Au -2.0133 8.8022 'International Tables Vol C Tables 4.2.6.8 and 6.1.1.4'
N N 0.0061 0.0033 'International Tables Vol C Tables 4.2.6.8 and 6.1.1.4'
O O 0.0106 0.0060 'International Tables Vol C Tables 4.2.6.8 and 6.1.1.4'
P P 0.1023 0.0942 'International Tables Vol C Tables 4.2.6.8 and 6.1.1.4'
S S 0.1246 0.1234 'International Tables Vol C Tables 4.2.6.8 and 6.1.1.4'

loop_
_geom_angle_atom_site_label_1
_geom_angle_atom_site_label_2
_geom_angle_atom_site_label_3
_geom_angle
P1 Au1 S1 172.61(5)
P1A Au1A S1A 174.77(4)
C1 S1 Au1 101.27(16)
C1A S1A Au1A 102.44(15)
C11B P1 C9 114.1(8)
C11B P1 C13 93.8(6)
C9 P1 C13 105.8(3)
C11B P1 C11 22.0(7)
C9 P1 C11 98.4(5)
C13 P1 C11 113.9(5)
C11B P1 Au1 111.2(8)
C9 P1 Au1 113.82(19)
C13 P1 Au1 116.6(2)
C11 P1 Au1 107.1(4)
C11A P1A C9A 107.9(3)
C11A P1A C13A 104.4(3)
C9A P1A C13A 104.7(3)
C11A P1A Au1A 110.6(2)
C9A P1A Au1A 112.5(2)
C13A P1A Au1A 116.01(17)
C1 O1 C8 116.3(4)
C1A O1A C8A 116.0(4)
C1 N1 C2 121.7(4)
O3 N2 O2 122.4(5)
O3 N2 C5 119.2(5)
O2 N2 C5 118.4(5)
C1A N1A C2A 120.6(4)
O2A N2A O3A 123.2(5)
O2A N2A C5A 119.3(5)
O3A N2A C5A 117.5(5)
N1 C1 O1 120.2(4)
N1 C1 S1 126.5(4)
O1 C1 S1 113.3(3)
N1 C2 C7 122.4(4)
N1 C2 C3 119.0(5)
C7 C2 C3 118.5(5)
C4 C3 C2 121.0(5)
C4 C3 H3 119.5
C2 C3 H3 119.5
C5 C4 C3 118.8(5)
C5 C4 H4 120.6
C3 C4 H4 120.6
C6 C5 C4 121.7(5)
C6 C5 N2 118.7(5)
C4 C5 N2 119.6(4)
C5 C6 C7 118.9(5)
C5 C6 H6 120.6
C7 C6 H6 120.6
C6 C7 C2 121.1(5)
C6 C7 H7 119.5
C2 C7 H7 119.5
O1 C8 H8A 109.5
O1 C8 H8B 109.5
H8A C8 H8B 109.5
O1 C8 H8C 109.5
H8A C8 H8C 109.5
H8B C8 H8C 109.5
C10 C9 P1 113.4(4)
C10 C9 H9A 108.9
P1 C9 H9A 108.9
C10 C9 H9B 108.9
P1 C9 H9B 108.9
H9A C9 H9B 107.7
C9 C10 H10A 109.5
C9 C10 H10B 109.5
H10A C10 H10B 109.5
C9 C10 H10C 109.5
H10A C10 H10C 109.5
H10B C10 H10C 109.5
C12 C11 P1 109.3(8)
C12 C11 H11A 109.8
P1 C11 H11A 109.8
C12 C11 H11B 109.8
P1 C11 H11B 109.8
H11A C11 H11B 108.3
C11 C12 H12A 109.5
C11 C12 H12B 109.5
H12A C12 H12B 109.5
C11 C12 H12C 109.5
H12A C12 H12C 109.5
H12B C12 H12C 109.5
C12B C11B P1 110.5(15)
C12B C11B H11C 109.6
P1 C11B H11C 109.6
C12B C11B H11D 109.6
P1 C11B H11D 109.6
H11C C11B H11D 108.1
C11B C12B H12D 109.5
C11B C12B H12E 109.5
H12D C12B H12E 109.5
C11B C12B H12F 109.5
H12D C12B H12F 109.5
H12E C12B H12F 109.5
C14 C13 P1 115.6(5)
C14 C13 H13A 108.4
P1 C13 H13A 108.4
C14 C13 H13B 108.4
P1 C13 H13B 108.4
H13A C13 H13B 107.4
C13 C14 H14A 109.5
C13 C14 H14B 109.5
H14A C14 H14B 109.5
C13 C14 H14C 109.5
H14A C14 H14C 109.5
H14B C14 H14C 109.5
N1A C1A O1A 120.5(4)
N1A C1A S1A 126.1(4)
O1A C1A S1A 113.4(3)
C3A C2A C7A 119.4(5)
C3A C2A N1A 120.1(5)
C7A C2A N1A 120.5(5)
C2A C3A C4A 120.3(5)
C2A C3A H3A 119.8
C4A C3A H3A 119.8
C5A C4A C3A 119.0(5)
C5A C4A H4A 120.5
C3A C4A H4A 120.5
C4A C5A C6A 121.6(5)
C4A C5A N2A 118.4(5)
C6A C5A N2A 120.0(5)
C5A C6A C7A 119.3(5)
C5A C6A H6A 120.3
C7A C6A H6A 120.3
C2A C7A C6A 120.4(5)
C2A C7A H7A 119.8
C6A C7A H7A 119.8
O1A C8A H8A1 109.5
O1A C8A H8A2 109.5
H8A1 C8A H8A2 109.5
O1A C8A H8A3 109.5
H8A1 C8A H8A3 109.5
H8A2 C8A H8A3 109.5
C10A C9A P1A 113.6(5)
C10A C9A H9A1 108.8
P1A C9A H9A1 108.8
C10A C9A H9A2 108.8
P1A C9A H9A2 108.8
H9A1 C9A H9A2 107.7
C9A C10A H10D 109.5
C9A C10A H10E 109.5
H10D C10A H10E 109.5
C9A C10A H10F 109.5
H10D C10A H10F 109.5
H10E C10A H10F 109.5
C12A C11A P1A 119.9(6)
C12A C11A H11E 107.3
P1A C11A H11E 107.3
C12A C11A H11F 107.3
P1A C11A H11F 107.3
H11E C11A H11F 106.9
C11A C12A H12G 109.5
C11A C12A H12H 109.5
H12G C12A H12H 109.5
C11A C12A H12I 109.5
H12G C12A H12I 109.5
H12H C12A H12I 109.5
C14A C13A P1A 115.8(4)
C14A C13A H13C 108.3
P1A C13A H13C 108.3
C14A C13A H13D 108.3
P1A C13A H13D 108.3
H13C C13A H13D 107.4
C13A C14A H14D 109.5
C13A C14A H14E 109.5
H14D C14A H14E 109.5
C13A C14A H14F 109.5
H14D C14A H14F 109.5
H14E C14A H14F 109.5

loop_
_geom_bond_atom_site_label_1
_geom_bond_atom_site_label_2
_geom_bond_distance
Au1 P1 2.2510(13)
Au1 S1 2.3059(11)
Au1A P1A 2.2601(12)
Au1A S1A 2.3165(11)
S1 C1 1.757(5)
S1A C1A 1.751(4)
P1 C11B 1.78(2)
P1 C9 1.811(6)
P1 C13 1.806(6)
P1 C11 1.865(11)
P1A C11A 1.817(6)
P1A C9A 1.811(5)
P1A C13A 1.818(5)
O1 C1 1.346(5)
O1 C8 1.425(6)
O2 N2 1.231(5)
O3 N2 1.226(6)
O1A C1A 1.344(5)
O1A C8A 1.415(6)
O2A N2A 1.207(6)
O3A N2A 1.220(6)
N1 C1 1.262(5)
N1 C2 1.389(6)
N2 C5 1.444(6)
N1A C1A 1.264(5)
N1A C2A 1.406(6)
N2A C5A 1.461(6)
C2 C7 1.387(7)
C2 C3 1.394(6)
C3 C4 1.371(7)
C3 H3 0.9400
C4 C5 1.378(7)
C4 H4 0.9400
C5 C6 1.374(7)
C6 C7 1.373(6)
C6 H6 0.9400
C7 H7 0.9400
C8 H8A 0.9700
C8 H8B 0.9700
C8 H8C 0.9700
C9 C10 1.498(8)
C9 H9A 0.9800
C9 H9B 0.9800
C10 H10A 0.9700
C10 H10B 0.9700
C10 H10C 0.9700
C11 C12 1.506(17)
C11 H11A 0.9800
C11 H11B 0.9800
C12 H12A 0.9700
C12 H12B 0.9700
C12 H12C 0.9700
C11B C12B 1.54(2)
C11B H11C 0.9800
C11B H11D 0.9800
C12B H12D 0.9700
C12B H12E 0.9700
C12B H12F 0.9700
C13 C14 1.538(7)
C13 H13A 0.9800
C13 H13B 0.9800
C14 H14A 0.9700
C14 H14B 0.9700
C14 H14C 0.9700
C2A C3A 1.367(7)
C2A C7A 1.383(7)
C3A C4A 1.390(7)
C3A H3A 0.9400
C4A C5A 1.362(7)
C4A H4A 0.9400
C5A C6A 1.361(7)
C6A C7A 1.374(7)
C6A H6A 0.9400
C7A H7A 0.9400
C8A H8A1 0.9700
C8A H8A2 0.9700
C8A H8A3 0.9700
C9A C10A 1.520(9)
C9A H9A1 0.9800
C9A H9A2 0.9800
C10A H10D 0.9700
C10A H10E 0.9700
C10A H10F 0.9700
C11A C12A 1.418(9)
C11A H11E 0.9800
C11A H11F 0.9800
C12A H12G 0.9700
C12A H12H 0.9700
C12A H12I 0.9700
C13A C14A 1.516(7)
C13A H13C 0.9800
C13A H13D 0.9800
C14A H14D 0.9700
C14A H14E 0.9700
C14A H14F 0.9700
